data_1550347
loop_
_publ_author_name
'Wang, Baolin'
'Kinjo, Rei'

_publ_section_title
;
 Boron-based Stepwise Dioxygen Activation with 1,4,2,5-Diazadiborinine
;
_journal_name_full 'Chemical Science'
_journal_paper_doi 10.1039/C8SC04624G
_journal_year 2019
_chemical_formula_sum 'C16 H22 B2 N2 O3'
_chemical_formula_weight 311.97
_space_group_crystal_system monoclinic
_space_group_IT_number 14
_space_group_name_Hall '-P 2yn'
_space_group_name_H-M_alt 'P 1 21/n 1'
_symmetry_space_group_name_Hall '-P 2yn'
_symmetry_space_group_name_H-M 'P 1 21/n 1'
_atom_sites_solution_hydrogens geom
_audit_update_record
;
2018-10-17 deposited with the CCDC.
2018-12-11 downloaded from the CCDC.
;
_cell_angle_alpha 90
_cell_angle_beta 90.2535(8)
_cell_angle_gamma 90
_cell_formula_units_Z 4
_cell_length_a 7.0474(3)
_cell_length_b 10.6520(4)
_cell_length_c 22.2574(9)
_cell_measurement_reflns_used 7301
_cell_measurement_temperature 153.(2)
_cell_measurement_theta_max 67.8218
_cell_measurement_theta_min 3.9722
_cell_volume 1670.82(12)
_computing_cell_refinement 'SAINT V8.37A (Bruker AXS Inc., 2015)'
_computing_data_collection 'APEX3 (Bruker AXS Inc., 2015)'
_computing_data_reduction 'SAINT V8.37A (Bruker AXS Inc., 2015)'
_computing_molecular_graphics 'XP (Bruker AXS Inc., 2015)'
_computing_publication_material 'APEX3 (Bruker AXS Inc., 2015)'
_computing_structure_refinement 'SHELXL-2014/7 (Sheldrick, 2014)'
_computing_structure_solution 'XT, VERSION 2014/5'
_diffrn_ambient_temperature 153.(2)
_diffrn_detector_area_resol_mean 8.3333
_diffrn_measured_fraction_theta_full 0.989
_diffrn_measured_fraction_theta_max 0.989
_diffrn_measurement_device_type 'CCD area detector'
_diffrn_measurement_method 'phi and omega scans'
_diffrn_radiation_monochromator 'Multilayer Mirror'
_diffrn_radiation_type CuK\a
_diffrn_radiation_wavelength 1.54178
_diffrn_reflns_av_R_equivalents 0.0723
_diffrn_reflns_av_unetI/netI 0.0677
_diffrn_reflns_limit_h_max 8
_diffrn_reflns_limit_h_min -8
_diffrn_reflns_limit_k_max 12
_diffrn_reflns_limit_k_min -12
_diffrn_reflns_limit_l_max 26
_diffrn_reflns_limit_l_min -26
_diffrn_reflns_number 13205
_diffrn_reflns_theta_full 68.23
_diffrn_reflns_theta_max 68.23
_diffrn_reflns_theta_min 1.99
_diffrn_source 'Incoatec Microfocus Source'
_diffrn_source_type 'Bruker Kappa Duo APEX2'
_exptl_absorpt_coefficient_mu 0.669
_exptl_absorpt_correction_T_max 0.99
_exptl_absorpt_correction_T_min 0.69
_exptl_absorpt_correction_type multi-scan
_exptl_absorpt_process_details
;
SADABS-2014/5 - Bruker AXS area detector scaling and absorption correction
;
_exptl_crystal_colour colourless
_exptl_crystal_density_diffrn 1.240
_exptl_crystal_density_method 'not measured'
_exptl_crystal_description needle
_exptl_crystal_F_000 664
_exptl_crystal_size_max 0.380
_exptl_crystal_size_mid 0.040
_exptl_crystal_size_min 0.020
_refine_diff_density_max 0.314
_refine_diff_density_min -0.278
_refine_ls_extinction_coef 0.0106(10)
_refine_ls_extinction_method 'SHELXL-2014/7 (Sheldrick 2014'
_refine_ls_goodness_of_fit_ref 1.073
_refine_ls_hydrogen_treatment constr
_refine_ls_matrix_type full
_refine_ls_number_parameters 215
_refine_ls_number_reflns 2937
_refine_ls_number_restraints 0
_refine_ls_restrained_S_all 1.073
_refine_ls_R_factor_all 0.0559
_refine_ls_R_factor_gt 0.0537
_refine_ls_shift/su_max 0.003
_refine_ls_shift/su_mean 0.000
_refine_ls_structure_factor_coef Fsqd
_refine_ls_weighting_details 'w=1/[\s^2^(Fo^2^)+(0.0751P)^2^+0.3452P] where P=(Fo^2^+2Fc^2^)/3'
_refine_ls_weighting_scheme calc
_refine_ls_wR_factor_gt 0.1327
_refine_ls_wR_factor_ref 0.1342
_reflns_number_gt 2753
_reflns_number_total 2937
_reflns_threshold_expression 'I > 2\s(I)'
_cod_data_source_file c8sc04624g2.cif
_cod_data_source_block rei516s
_cod_depositor_comments
;
The following automatic conversions were performed:

'_exptl_absorpt_correction_type' value 'Multi-Scan' changed to
'multi-scan' according to
/home/data/users/saulius/crontab/automatic-downloads/rss-feeds/RSC/lib/dictionaries/cif_core.dic
dictionary named 'cif_core.dic' version 2.4.2 from 2011-04-26.

Automatic conversion script
Id: cif_fix_values 4973 2017-02-22 13:04:09Z antanas 
;
_cod_database_code 1550347

loop_
_space_group_symop_operation_xyz
'x, y, z'
'-x+1/2, y+1/2, -z+1/2'
'-x, -y, -z'
'x-1/2, -y-1/2, z-1/2'

loop_
_atom_site_type_symbol
_atom_site_label
_atom_site_fract_x
_atom_site_fract_y
_atom_site_fract_z
_atom_site_U_iso_or_equiv
_atom_site_adp_type
_atom_site_calc_flag
_atom_site_refinement_flags_adp
_atom_site_refinement_flags_posn
_atom_site_occupancy
B B1 0.4982(4) 1.0913(2) 0.05978(10) 0.0194(5) Uani d . . 1
B B2 0.6209(4) 0.9578(2) 0.14879(11) 0.0217(5) Uani d . . 1
C C1 0.3407(3) 0.91864(18) -0.00816(9) 0.0180(4) Uani d . . 1
C C2 0.0785(3) 0.8795(2) 0.04425(10) 0.0238(5) Uani d . . 1
H H2 -0.0394 0.8444 0.0562 0.029 Uiso calc U R 1
C C3 0.1803(3) 0.96818(19) 0.07359(10) 0.0223(5) Uani d . . 1
H H3 0.1458 1.0072 0.1103 0.027 Uiso calc U R 1
C C4 0.1237(3) 0.7575(2) -0.05178(11) 0.0287(5) Uani d . . 1
H H4A 0.179 0.7798 -0.0907 0.043 Uiso calc U R 1
H H4B -0.015 0.7564 -0.0553 0.043 Uiso calc U R 1
H H4C 0.1688 0.6742 -0.0396 0.043 Uiso calc U R 1
C C5 0.4044(3) 1.23095(19) 0.06186(9) 0.0202(5) Uani d . . 1
C C6 0.3716(3) 1.3015(2) 0.00988(10) 0.0240(5) Uani d . . 1
H H6 0.4049 1.2672 -0.028 0.029 Uiso calc U R 1
C C7 0.2914(4) 1.4208(2) 0.01231(11) 0.0307(6) Uani d . . 1
H H7 0.2715 1.4669 -0.0237 0.037 Uiso calc U R 1
C C8 0.2411(4) 1.4723(2) 0.06643(11) 0.0307(5) Uani d . . 1
H H8 0.1861 1.5537 0.068 0.037 Uiso calc U R 1
C C9 0.2711(4) 1.4046(2) 0.11900(11) 0.0281(5) Uani d . . 1
H H9 0.236 1.4393 0.1567 0.034 Uiso calc U R 1
C C10 0.3528(3) 1.2859(2) 0.11630(10) 0.0257(5) Uani d . . 1
H H10 0.3739 1.2409 0.1526 0.031 Uiso calc U R 1
C C11 0.6467(5) 0.7520(2) 0.17421(11) 0.0403(7) Uani d . . 1
C C12 0.4418(6) 0.7139(4) 0.18812(19) 0.0758(13) Uani d . . 1
H H12A 0.3743 0.7856 0.2055 0.114 Uiso calc U R 1
H H12B 0.4421 0.6441 0.2168 0.114 Uiso calc U R 1
H H12C 0.3781 0.6877 0.1509 0.114 Uiso calc U R 1
C C13 0.7612(9) 0.6402(3) 0.15626(13) 0.0831(17) Uani d . . 1
H H13A 0.6972 0.5964 0.1232 0.125 Uiso calc U R 1
H H13B 0.7744 0.5834 0.1906 0.125 Uiso calc U R 1
H H13C 0.8872 0.6676 0.1432 0.125 Uiso calc U R 1
C C14 0.7343(4) 0.8342(2) 0.22446(10) 0.0278(5) Uani d . . 1
C C15 0.9494(5) 0.8398(4) 0.22138(16) 0.0597(10) Uani d . . 1
H H15A 0.9884 0.856 0.1799 0.09 Uiso calc U R 1
H H15B 1.0027 0.7596 0.2348 0.09 Uiso calc U R 1
H H15C 0.9959 0.9074 0.2474 0.09 Uiso calc U R 1
C C16 0.6759(5) 0.7995(3) 0.28760(10) 0.0429(7) Uani d . . 1
H H16A 0.743 0.8534 0.3164 0.064 Uiso calc U R 1
H H16B 0.7082 0.7115 0.2954 0.064 Uiso calc U R 1
H H16C 0.5388 0.8113 0.292 0.064 Uiso calc U R 1
N N1 0.3422(3) 0.99239(16) 0.04124(8) 0.0197(4) Uani d . . 1
N N2 0.1807(3) 0.85026(16) -0.00661(8) 0.0215(4) Uani d . . 1
O O1 0.5736(2) 1.06376(13) 0.11989(7) 0.0234(4) Uani d . . 1
O O2 0.6347(3) 0.84065(15) 0.12409(7) 0.0393(5) Uani d . . 1
O O3 0.6629(3) 0.95811(14) 0.20935(7) 0.0321(4) Uani d . . 1

loop_
_atom_site_aniso_label
_atom_site_aniso_U_11
_atom_site_aniso_U_22
_atom_site_aniso_U_33
_atom_site_aniso_U_12
_atom_site_aniso_U_13
_atom_site_aniso_U_23
B1 0.0203(11) 0.0194(11) 0.0184(11) -0.0009(9) -0.0044(10) 0.0019(9)
B2 0.0190(12) 0.0234(12) 0.0227(11) -0.0001(10) -0.0038(10) 0.0017(9)
C1 0.0168(9) 0.0161(9) 0.0209(10) 0.0002(8) -0.0039(9) 0.0003(8)
C2 0.0177(10) 0.0256(11) 0.0280(10) -0.0044(9) 0.0035(9) 0.0036(9)
C3 0.0194(10) 0.0255(10) 0.0219(10) -0.0013(9) 0.0035(10) 0.0014(8)
C4 0.0231(12) 0.0279(12) 0.0352(12) -0.0069(9) -0.0035(11) -0.0088(9)
C5 0.0151(9) 0.0225(10) 0.0229(10) -0.0017(8) -0.0034(9) -0.0008(8)
C6 0.0247(11) 0.0230(11) 0.0243(11) -0.0005(9) 0.0010(9) -0.0010(9)
C7 0.0352(13) 0.0252(11) 0.0318(12) 0.0050(10) -0.0022(11) 0.0050(9)
C8 0.0313(12) 0.0199(10) 0.0409(14) 0.0016(9) -0.0013(12) -0.0028(10)
C9 0.0268(12) 0.0297(12) 0.0279(11) 0.0002(10) 0.0018(11) -0.0103(10)
C10 0.0254(12) 0.0253(11) 0.0265(11) -0.0035(9) -0.0033(10) -0.0011(9)
C11 0.072(2) 0.0248(12) 0.0242(11) 0.0074(13) -0.0107(13) 0.0023(10)
C12 0.082(3) 0.053(2) 0.092(3) -0.037(2) -0.037(3) 0.029(2)
C13 0.175(5) 0.0436(18) 0.0310(15) 0.054(2) -0.005(2) 0.0022(13)
C14 0.0356(13) 0.0278(11) 0.0201(10) 0.0049(10) -0.0023(10) 0.0041(9)
C15 0.0385(18) 0.083(2) 0.0571(19) -0.0008(16) -0.0130(16) 0.0323(18)
C16 0.067(2) 0.0389(14) 0.0230(12) 0.0157(14) 0.0028(13) 0.0069(10)
N1 0.0184(9) 0.0209(9) 0.0199(8) -0.0001(7) -0.0028(8) 0.0013(7)
N2 0.0182(8) 0.0223(8) 0.0241(9) -0.0040(7) -0.0033(8) -0.0017(7)
O1 0.0286(8) 0.0213(8) 0.0201(7) 0.0002(6) -0.0068(7) 0.0011(6)
O2 0.0710(14) 0.0241(8) 0.0226(8) 0.0103(9) -0.0138(9) 0.0004(7)
O3 0.0533(12) 0.0225(8) 0.0205(7) 0.0038(8) -0.0077(8) 0.0013(6)

loop_
_atom_type_symbol
_atom_type_description
_atom_type_scat_dispersion_real
_atom_type_scat_dispersion_imag
_atom_type_scat_source
C C 0.0181 0.0091 'International Tables Vol C Tables 4.2.6.8 and 6.1.1.4'
H H 0.0000 0.0000 'International Tables Vol C Tables 4.2.6.8 and 6.1.1.4'
B B 0.0090 0.0039 'International Tables Vol C Tables 4.2.6.8 and 6.1.1.4'
N N 0.0311 0.0180 'International Tables Vol C Tables 4.2.6.8 and 6.1.1.4'
O O 0.0492 0.0322 'International Tables Vol C Tables 4.2.6.8 and 6.1.1.4'

loop_
_geom_angle_atom_site_label_1
_geom_angle_atom_site_label_2
_geom_angle_atom_site_label_3
_geom_angle_site_symmetry_1
_geom_angle_site_symmetry_3
_geom_angle
O1 B1 N1 . . 110.76(17)
O1 B1 C1 . 3_675 112.39(18)
N1 B1 C1 . 3_675 105.10(17)
O1 B1 C5 . . 107.59(16)
N1 B1 C5 . . 109.58(17)
C1 B1 C5 3_675 . 111.43(17)
O1 B2 O2 . . 126.4(2)
O1 B2 O3 . . 121.3(2)
O2 B2 O3 . . 112.31(19)
N2 C1 N1 . . 107.35(18)
N2 C1 B1 . 3_675 124.95(18)
N1 C1 B1 . 3_675 127.67(18)
C3 C2 N2 . . 106.00(19)
C2 C3 N1 . . 108.51(19)
C10 C5 C6 . . 116.75(19)
C10 C5 B1 . . 121.03(18)
C6 C5 B1 . . 122.22(18)
C7 C6 C5 . . 121.6(2)
C8 C7 C6 . . 120.4(2)
C7 C8 C9 . . 119.5(2)
C8 C9 C10 . . 119.8(2)
C9 C10 C5 . . 121.9(2)
O2 C11 C13 . . 109.9(2)
O2 C11 C12 . . 105.9(2)
C13 C11 C12 . . 110.7(3)
O2 C11 C14 . . 101.98(19)
C13 C11 C14 . . 115.5(3)
C12 C11 C14 . . 112.2(3)
O3 C14 C16 . . 110.0(2)
O3 C14 C15 . . 107.4(2)
C16 C14 C15 . . 109.1(2)
O3 C14 C11 . . 102.14(18)
C16 C14 C11 . . 115.1(2)
C15 C14 C11 . . 112.6(3)
C1 N1 C3 . . 108.25(18)
C1 N1 B1 . . 127.19(18)
C3 N1 B1 . . 124.55(17)
C1 N2 C2 . . 109.89(17)
C1 N2 C4 . . 125.21(19)
C2 N2 C4 . . 124.90(19)
B2 O1 B1 . . 133.97(18)
B2 O2 C11 . . 106.65(17)
B2 O3 C14 . . 107.27(17)

loop_
_geom_bond_atom_site_label_1
_geom_bond_atom_site_label_2
_geom_bond_site_symmetry_2
_geom_bond_distance
B1 O1 . 1.467(3)
B1 N1 . 1.577(3)
B1 C1 3_675 1.622(3)
B1 C5 . 1.628(3)
B2 O1 . 1.340(3)
B2 O2 . 1.367(3)
B2 O3 . 1.379(3)
C1 N2 . 1.342(3)
C1 N1 . 1.351(3)
C1 B1 3_675 1.622(3)
C2 C3 . 1.353(3)
C2 N2 . 1.380(3)
C3 N1 . 1.376(3)
C4 N2 . 1.465(3)
C5 C10 . 1.395(3)
C5 C6 . 1.398(3)
C6 C7 . 1.392(3)
C7 C8 . 1.371(4)
C8 C9 . 1.390(4)
C9 C10 . 1.391(3)
C11 O2 . 1.464(3)
C11 C13 . 1.494(4)
C11 C12 . 1.533(5)
C11 C14 . 1.547(3)
C14 O3 . 1.452(3)
C14 C16 . 1.512(3)
C14 C15 . 1.519(4)
